data_7052266
loop_
_publ_author_name
'Ragaini, Fabio'
'Gasperini, Michela'
'Parma, Paolo'
'Gallo, Emma'
'Casati, Nicola'
'Macchi, Piero'

_publ_section_title
;
 Stability-inducing strain: application to the synthesis of alkyl-BIAN
 ligands (alkyl-BIAN = bis(alkyl)acenaphthenequinonediimine)
;
_journal_issue 7
_journal_name_full 'New Journal of Chemistry'
_journal_page_first 1046
_journal_paper_doi 10.1039/b602257j
_journal_volume 30
_journal_year 2006
_chemical_formula_sum 'C33 H38 Br2 Cl2 N2 Ni'
_chemical_formula_weight 752.08
_chemical_name_systematic
;
?
;
_space_group_IT_number 2
_symmetry_space_group_name_Hall '-P 1'
_symmetry_space_group_name_H-M 'P -1'
_atom_sites_solution_hydrogens geom
_atom_sites_solution_primary direct
_atom_sites_solution_secondary difmap
_audit_conform_dict_location ftp://ftp.iucr.org/pub/cif_core.dic
_audit_conform_dict_name cif_core.dic
_audit_conform_dict_version 2.3
_audit_creation_date 2005-07-18T16:19:44-00:00
_audit_creation_method 'WinGX routine CIF_UPDATE'
_cell_angle_alpha 103.925(2)
_cell_angle_beta 108.377(2)
_cell_angle_gamma 108.885(2)
_cell_formula_units_Z 2
_cell_length_a 11.3215(10)
_cell_length_b 11.7432(11)
_cell_length_c 13.7576(12)
_cell_measurement_temperature 150(2)
_cell_volume 1518.0(2)
_computing_structure_refinement 'SHELXL-97 (Sheldrick, 1997)'
_diffrn_ambient_temperature 150(2)
_diffrn_measured_fraction_theta_full 0.998
_diffrn_measured_fraction_theta_max 0.998
_diffrn_radiation_monochromator graphite
_diffrn_radiation_type MoK\a
_diffrn_radiation_wavelength 0.71069
_diffrn_reflns_av_R_equivalents 0.0662
_diffrn_reflns_av_unetI/netI 0.0725
_diffrn_reflns_limit_h_max 12
_diffrn_reflns_limit_h_min -12
_diffrn_reflns_limit_k_max 13
_diffrn_reflns_limit_k_min -13
_diffrn_reflns_limit_l_max 15
_diffrn_reflns_limit_l_min -15
_diffrn_reflns_number 13979
_diffrn_reflns_theta_full 23.28
_diffrn_reflns_theta_max 23.28
_diffrn_reflns_theta_min 1.69
_exptl_absorpt_coefficient_mu 3.474
_exptl_absorpt_correction_T_max 0.6449
_exptl_absorpt_correction_T_min 0.6421
_exptl_absorpt_correction_type sphere
_exptl_absorpt_process_details
;
Interpolation using Int.Tab. Vol. C (1992) p. 523,Tab. 6.3.3.3
for values of muR in the range 0-2.5, and Int.Tab. Vol.II (1959)
p.302; Table 5.3.6 B for muR in the range 2.6-10.0.
The interpolation procedure of C.W.Dwiggins Jr (Acta Cryst.(1975)
A31,146-148) is used with some modification.
;
_exptl_crystal_density_diffrn 1.645
_exptl_crystal_density_method 'not measured'
_exptl_crystal_F_000 764
_refine_diff_density_max 0.725
_refine_diff_density_min -0.932
_refine_diff_density_rms 0.122
_refine_ls_extinction_method none
_refine_ls_goodness_of_fit_ref 1.022
_refine_ls_hydrogen_treatment constr
_refine_ls_matrix_type full
_refine_ls_number_parameters 361
_refine_ls_number_reflns 4360
_refine_ls_number_restraints 0
_refine_ls_restrained_S_all 1.022
_refine_ls_R_factor_all 0.0855
_refine_ls_R_factor_gt 0.0469
_refine_ls_shift/su_max 0
_refine_ls_shift/su_mean 0
_refine_ls_structure_factor_coef Fsqd
_refine_ls_weighting_details 'calc w=1/[\s^2^(Fo^2^)+(0.0492P)^2^+6.6412P] where P=(Fo^2^+2Fc^2^)/3'
_refine_ls_weighting_scheme calc
_refine_ls_wR_factor_gt 0.108
_refine_ls_wR_factor_ref 0.1243
_reflns_number_gt 3001
_reflns_number_total 4360
_reflns_threshold_expression >2sigma(I)
_cod_data_source_file b602257j.txt
_cod_data_source_block fr11
_cod_database_code 7052266

loop_
_symmetry_equiv_pos_as_xyz
'x, y, z'
'-x, -y, -z'

loop_
_atom_site_label
_atom_site_type_symbol
_atom_site_fract_x
_atom_site_fract_y
_atom_site_fract_z
_atom_site_U_iso_or_equiv
_atom_site_adp_type
_atom_site_occupancy
_atom_site_symmetry_multiplicity
_atom_site_calc_flag
_atom_site_refinement_flags
_atom_site_disorder_assembly
_atom_site_disorder_group
C1 C 0.5459(6) 0.2296(6) 0.1320(5) 0.0125(15) Uani 1 1 d . . .
C2 C 0.4632(7) 0.2461(6) 0.0289(5) 0.0148(16) Uani 1 1 d . . .
C3 C 0.5038(7) 0.1951(6) -0.0592(5) 0.0147(15) Uani 1 1 d . . .
C4 C 0.4678(7) 0.1829(6) -0.1673(6) 0.0208(17) Uani 1 1 d . . .
H4 H 0.3997 0.2061 -0.2022 0.025 Uiso 1 1 calc R . .
C5 C 0.5356(8) 0.1344(7) -0.2248(6) 0.0291(19) Uani 1 1 d . . .
H5 H 0.5124 0.1277 -0.2978 0.035 Uiso 1 1 calc R . .
C6 C 0.6348(8) 0.0969(7) -0.1766(6) 0.0265(18) Uani 1 1 d . . .
H6 H 0.6774 0.0658 -0.2172 0.032 Uiso 1 1 calc R . .
C8 C 0.7753(8) 0.0734(7) -0.0057(6) 0.0248(18) Uani 1 1 d . . .
H8 H 0.8229 0.0407 -0.0398 0.03 Uiso 1 1 calc R . .
C9 C 0.8051(7) 0.0904(7) 0.1027(6) 0.0219(17) Uani 1 1 d . . .
H9 H 0.8735 0.0695 0.141 0.026 Uiso 1 1 calc R . .
C10 C 0.7348(7) 0.1388(6) 0.1580(6) 0.0185(16) Uani 1 1 d . . .
H10 H 0.7567 0.1492 0.2316 0.022 Uiso 1 1 calc R . .
C11 C 0.6334(7) 0.1705(6) 0.1019(6) 0.0151(16) Uani 1 1 d . . .
C12 C 0.6044(7) 0.1543(6) -0.0096(6) 0.0165(16) Uani 1 1 d . . .
C7 C 0.6729(7) 0.1050(6) -0.0664(6) 0.0180(16) Uani 1 1 d . . .
C101 C 0.6047(6) 0.2455(6) 0.3178(5) 0.0128(15) Uani 1 1 d . . .
H101 H 0.6061 0.161 0.2909 0.015 Uiso 1 1 calc R . .
C102 C 0.7562(7) 0.3497(7) 0.3849(6) 0.0193(16) Uani 1 1 d . . .
H102 H 0.8017 0.3583 0.3354 0.023 Uiso 1 1 calc R . .
C103 C 0.5321(7) 0.2398(7) 0.3951(5) 0.0166(16) Uani 1 1 d . . .
H103 H 0.4343 0.1784 0.3522 0.02 Uiso 1 1 calc R . .
C104 C 0.8262(7) 0.2990(8) 0.4692(6) 0.0267(19) Uani 1 1 d . . .
H10A H 0.8189 0.2145 0.4304 0.032 Uiso 1 1 calc R . .
H10B H 0.9235 0.3585 0.5117 0.032 Uiso 1 1 calc R . .
C105 C 0.6035(7) 0.1915(7) 0.4804(6) 0.0228(17) Uani 1 1 d . . .
H10C H 0.5587 0.1833 0.5296 0.027 Uiso 1 1 calc R . .
H10D H 0.5958 0.1065 0.4425 0.027 Uiso 1 1 calc R . .
C106 C 0.5452(7) 0.3737(7) 0.4582(5) 0.0196(17) Uani 1 1 d . . .
H10E H 0.5 0.4057 0.4059 0.024 Uiso 1 1 calc R . .
H10F H 0.4997 0.3657 0.5069 0.024 Uiso 1 1 calc R . .
C107 C 0.7679(7) 0.4820(7) 0.4479(6) 0.0237(18) Uani 1 1 d . . .
H10G H 0.7249 0.5151 0.3956 0.028 Uiso 1 1 calc R . .
H10H H 0.8645 0.5432 0.4906 0.028 Uiso 1 1 calc R . .
C108 C 0.6969(7) 0.4699(7) 0.5260(6) 0.0226(17) Uani 1 1 d . . .
H108 H 0.7039 0.5552 0.565 0.027 Uiso 1 1 calc R . .
C109 C 0.7555(7) 0.2877(7) 0.5475(6) 0.0247(18) Uani 1 1 d . . .
H109 H 0.8003 0.2553 0.6006 0.03 Uiso 1 1 calc R . .
C110 C 0.7681(8) 0.4208(7) 0.6113(6) 0.0279(19) Uani 1 1 d . . .
H11A H 0.8646 0.4818 0.6551 0.033 Uiso 1 1 calc R . .
H11B H 0.724 0.4128 0.661 0.033 Uiso 1 1 calc R . .
C201 C 0.3123(7) 0.3292(6) -0.0597(5) 0.0142(15) Uani 1 1 d . . .
H201 H 0.3746 0.3507 -0.0952 0.017 Uiso 1 1 calc R . .
C202 C 0.2826(7) 0.4478(6) -0.0218(6) 0.0176(16) Uani 1 1 d . . .
H202 H 0.3673 0.5223 0.0362 0.021 Uiso 1 1 calc R . .
C203 C 0.1775(7) 0.2123(7) -0.1465(6) 0.0203(17) Uani 1 1 d . . .
H203 H 0.1954 0.1359 -0.1677 0.024 Uiso 1 1 calc R . .
C204 C 0.1687(7) 0.4144(7) 0.0204(6) 0.0220(17) Uani 1 1 d . . .
H20A H 0.201 0.3941 0.0854 0.026 Uiso 1 1 calc R . .
H20B H 0.1501 0.4894 0.0418 0.026 Uiso 1 1 calc R . .
C205 C 0.0682(7) 0.1823(7) -0.1018(6) 0.0229(18) Uani 1 1 d . . .
H20C H 0.1008 0.1601 -0.0381 0.027 Uiso 1 1 calc R . .
H20D H -0.0159 0.1081 -0.1582 0.027 Uiso 1 1 calc R . .
C206 C 0.2285(7) 0.4798(7) -0.1247(6) 0.0209(17) Uani 1 1 d . . .
H20E H 0.2104 0.5552 -0.1042 0.025 Uiso 1 1 calc R . .
H20F H 0.2982 0.5007 -0.1525 0.025 Uiso 1 1 calc R . .
C207 C 0.1252(7) 0.2460(7) -0.2487(6) 0.0263(18) Uani 1 1 d . . .
H20G H 0.1942 0.265 -0.2774 0.032 Uiso 1 1 calc R . .
H20H H 0.0413 0.1725 -0.3064 0.032 Uiso 1 1 calc R . .
C208 C 0.0964(7) 0.3644(7) -0.2149(6) 0.0227(18) Uani 1 1 d . . .
H208 H 0.0634 0.3865 -0.2795 0.027 Uiso 1 1 calc R . .
C209 C 0.0374(7) 0.2998(7) -0.0681(6) 0.0219(17) Uani 1 1 d . . .
H209 H -0.0331 0.2793 -0.0399 0.026 Uiso 1 1 calc R . .
C210 C -0.0149(7) 0.3326(8) -0.1711(6) 0.0292(19) Uani 1 1 d . . .
H21A H -0.0991 0.2591 -0.2283 0.035 Uiso 1 1 calc R . .
H21B H -0.0354 0.4068 -0.1515 0.035 Uiso 1 1 calc R . .
N1 N 0.5301(5) 0.2683(5) 0.2193(4) 0.0115(12) Uani 1 1 d . . .
N2 N 0.3829(5) 0.3010(5) 0.0367(4) 0.0132(12) Uani 1 1 d . . .
Ni1 Ni 0.39182(9) 0.34586(8) 0.19200(7) 0.0122(2) Uani 1 1 d . . .
Br1 Br 0.19583(8) 0.20439(8) 0.19898(7) 0.0316(2) Uani 1 1 d . . .
Br2 Br 0.51039(9) 0.57388(8) 0.27127(7) 0.0333(2) Uani 1 1 d . . .
C1S C 0.2031(8) 0.1672(7) 0.4595(7) 0.0313(19) Uani 1 1 d . . .
H1S1 H 0.2318 0.194 0.4061 0.038 Uiso 1 1 calc R . .
H1S2 H 0.2528 0.2414 0.5296 0.038 Uiso 1 1 calc R . .
Cl1 Cl 0.0260(2) 0.1220(2) 0.4146(2) 0.0552(7) Uani 1 1 d . . .
Cl2 Cl 0.2471(2) 0.0421(2) 0.4763(2) 0.0595(8) Uani 1 1 d . . .

loop_
_atom_site_aniso_label
_atom_site_aniso_U_11
_atom_site_aniso_U_22
_atom_site_aniso_U_33
_atom_site_aniso_U_23
_atom_site_aniso_U_13
_atom_site_aniso_U_12
C1 0.007(3) 0.008(4) 0.018(4) 0.005(3) 0.000(3) 0.004(3)
C2 0.011(4) 0.004(3) 0.020(4) 0.003(3) 0.004(3) -0.003(3)
C3 0.018(4) 0.011(4) 0.019(4) 0.008(3) 0.011(3) 0.006(3)
C4 0.028(4) 0.014(4) 0.021(4) 0.008(3) 0.013(4) 0.007(3)
C5 0.047(5) 0.021(4) 0.022(4) 0.007(4) 0.019(4) 0.013(4)
C6 0.034(5) 0.022(4) 0.033(5) 0.010(4) 0.023(4) 0.015(4)
C8 0.030(5) 0.013(4) 0.041(5) 0.009(4) 0.023(4) 0.014(4)
C9 0.022(4) 0.017(4) 0.040(5) 0.016(4) 0.019(4) 0.015(3)
C10 0.016(4) 0.018(4) 0.029(4) 0.015(3) 0.012(3) 0.010(3)
C11 0.020(4) 0.013(4) 0.025(4) 0.012(3) 0.016(3) 0.011(3)
C12 0.018(4) 0.005(4) 0.024(4) 0.004(3) 0.013(3) 0.000(3)
C7 0.024(4) 0.006(4) 0.024(4) 0.004(3) 0.016(3) 0.002(3)
C101 0.010(4) 0.014(4) 0.016(4) 0.009(3) 0.004(3) 0.006(3)
C102 0.014(4) 0.027(4) 0.022(4) 0.013(4) 0.008(3) 0.011(3)
C103 0.015(4) 0.025(4) 0.015(4) 0.010(3) 0.008(3) 0.011(3)
C104 0.013(4) 0.043(5) 0.026(4) 0.012(4) 0.006(3) 0.019(4)
C105 0.026(4) 0.032(5) 0.023(4) 0.016(4) 0.012(4) 0.021(4)
C106 0.019(4) 0.034(5) 0.016(4) 0.014(4) 0.008(3) 0.020(4)
C107 0.017(4) 0.026(4) 0.021(4) 0.008(4) 0.003(3) 0.008(4)
C108 0.021(4) 0.024(4) 0.021(4) 0.003(3) 0.006(3) 0.014(4)
C109 0.018(4) 0.039(5) 0.021(4) 0.017(4) 0.001(3) 0.020(4)
C110 0.017(4) 0.041(5) 0.017(4) 0.007(4) -0.001(3) 0.013(4)
C201 0.012(4) 0.017(4) 0.013(4) 0.006(3) 0.003(3) 0.007(3)
C202 0.015(4) 0.013(4) 0.021(4) 0.006(3) 0.001(3) 0.007(3)
C203 0.021(4) 0.018(4) 0.023(4) 0.009(3) 0.011(3) 0.006(3)
C204 0.020(4) 0.028(4) 0.023(4) 0.012(4) 0.008(3) 0.015(4)
C205 0.016(4) 0.022(4) 0.018(4) 0.012(3) -0.002(3) 0.001(3)
C206 0.021(4) 0.022(4) 0.029(4) 0.017(4) 0.012(4) 0.014(4)
C207 0.018(4) 0.027(5) 0.018(4) 0.007(4) -0.003(3) 0.002(4)
C208 0.018(4) 0.030(5) 0.022(4) 0.021(4) 0.006(3) 0.008(4)
C209 0.017(4) 0.035(5) 0.028(4) 0.022(4) 0.017(4) 0.013(4)
C210 0.017(4) 0.033(5) 0.032(5) 0.015(4) 0.004(4) 0.010(4)
N1 0.009(3) 0.013(3) 0.013(3) 0.005(3) 0.005(2) 0.006(3)
N2 0.012(3) 0.011(3) 0.016(3) 0.004(3) 0.004(3) 0.006(3)
Ni1 0.0123(5) 0.0144(5) 0.0151(5) 0.0073(4) 0.0075(4) 0.0090(4)
Br1 0.0245(5) 0.0391(5) 0.0316(5) 0.0174(4) 0.0127(4) 0.0109(4)
Br2 0.0381(5) 0.0293(5) 0.0305(5) 0.0129(4) 0.0128(4) 0.0131(4)
C1S 0.030(5) 0.024(4) 0.032(5) 0.013(4) 0.006(4) 0.009(4)
Cl1 0.0388(14) 0.0582(16) 0.0878(19) 0.0338(15) 0.0307(14) 0.0356(13)
Cl2 0.0271(12) 0.0451(15) 0.105(2) 0.0415(15) 0.0119(13) 0.0201(11)

loop_
_atom_type_symbol
_atom_type_description
_atom_type_scat_dispersion_real
_atom_type_scat_dispersion_imag
_atom_type_scat_source
C C 0.0033 0.0016 'International Tables Vol C Tables 4.2.6.8 and 6.1.1.4'
H H 0 0 'International Tables Vol C Tables 4.2.6.8 and 6.1.1.4'
N N 0.0061 0.0033 'International Tables Vol C Tables 4.2.6.8 and 6.1.1.4'
Ni Ni 0.3393 1.1124 'International Tables Vol C Tables 4.2.6.8 and 6.1.1.4'
Br Br -0.2901 2.4595 'International Tables Vol C Tables 4.2.6.8 and 6.1.1.4'
Cl Cl 0.1484 0.1585 'International Tables Vol C Tables 4.2.6.8 and 6.1.1.4'

loop_
_geom_angle_atom_site_label_1
_geom_angle_atom_site_label_2
_geom_angle_atom_site_label_3
_geom_angle
_geom_angle_site_symmetry_1
_geom_angle_site_symmetry_3
_geom_angle_publ_flag
N1 C1 C11 135.0(6) . . ?
N1 C1 C2 118.5(6) . . ?
C11 C1 C2 106.5(6) . . ?
N2 C2 C3 135.3(6) . . ?
N2 C2 C1 117.7(6) . . ?
C3 C2 C1 106.9(5) . . ?
C4 C3 C12 119.2(6) . . ?
C4 C3 C2 135.2(6) . . ?
C12 C3 C2 105.6(6) . . ?
C3 C4 C5 118.9(7) . . ?
C6 C5 C4 122.2(7) . . ?
C5 C6 C7 120.9(7) . . ?
C9 C8 C7 120.8(7) . . ?
C8 C9 C10 121.8(7) . . ?
C11 C10 C9 119.5(7) . . ?
C10 C11 C12 118.3(6) . . ?
C10 C11 C1 135.1(6) . . ?
C12 C11 C1 106.4(6) . . ?
C11 C12 C7 122.9(6) . . ?
C11 C12 C3 114.6(6) . . ?
C7 C12 C3 122.5(6) . . ?
C6 C7 C8 126.9(7) . . ?
C6 C7 C12 116.3(6) . . ?
C8 C7 C12 116.7(6) . . ?
N1 C101 C103 112.4(5) . . ?
N1 C101 C102 112.2(5) . . ?
C103 C101 C102 109.2(5) . . ?
C107 C102 C104 108.9(6) . . ?
C107 C102 C101 112.5(6) . . ?
C104 C102 C101 105.8(6) . . ?
C106 C103 C101 112.5(6) . . ?
C106 C103 C105 108.2(5) . . ?
C101 C103 C105 106.9(5) . . ?
C109 C104 C102 109.4(5) . . ?
C109 C105 C103 109.6(6) . . ?
C108 C106 C103 110.2(5) . . ?
C102 C107 C108 110.4(6) . . ?
C106 C108 C107 109.2(6) . . ?
C106 C108 C110 109.7(6) . . ?
C107 C108 C110 109.5(6) . . ?
C105 C109 C110 109.9(6) . . ?
C105 C109 C104 109.5(6) . . ?
C110 C109 C104 110.7(6) . . ?
C109 C110 C108 108.0(6) . . ?
N2 C201 C203 112.5(5) . . ?
N2 C201 C202 111.1(5) . . ?
C203 C201 C202 109.4(5) . . ?
C206 C202 C201 106.8(5) . . ?
C206 C202 C204 108.3(5) . . ?
C201 C202 C204 110.9(5) . . ?
C205 C203 C201 111.2(6) . . ?
C205 C203 C207 109.6(6) . . ?
C201 C203 C207 107.8(5) . . ?
C209 C204 C202 110.9(6) . . ?
C203 C205 C209 110.7(6) . . ?
C208 C206 C202 110.5(6) . . ?
C208 C207 C203 109.0(6) . . ?
C206 C208 C207 109.7(6) . . ?
C206 C208 C210 109.5(6) . . ?
C207 C208 C210 109.5(6) . . ?
C204 C209 C205 109.0(6) . . ?
C204 C209 C210 109.5(6) . . ?
C205 C209 C210 108.4(6) . . ?
C208 C210 C209 109.6(6) . . ?
C1 N1 C101 118.5(5) . . ?
C1 N1 Ni1 109.8(4) . . ?
C101 N1 Ni1 131.6(4) . . ?
C2 N2 C201 118.1(6) . . ?
C2 N2 Ni1 109.5(4) . . ?
C201 N2 Ni1 132.2(4) . . ?
N2 Ni1 N1 84.4(2) . . ?
N2 Ni1 Br2 103.39(15) . . ?
N1 Ni1 Br2 109.45(15) . . ?
N2 Ni1 Br1 113.06(15) . . ?
N1 Ni1 Br1 106.41(15) . . ?
Br2 Ni1 Br1 130.52(5) . . ?
Cl2 C1S Cl1 112.7(4) . . ?

loop_
_geom_bond_atom_site_label_1
_geom_bond_atom_site_label_2
_geom_bond_distance
_geom_bond_site_symmetry_2
_geom_bond_publ_flag
C1 N1 1.267(8) . ?
C1 C11 1.483(9) . ?
C1 C2 1.530(9) . ?
C2 N2 1.289(8) . ?
C2 C3 1.490(9) . ?
C3 C4 1.369(9) . ?
C3 C12 1.419(9) . ?
C4 C5 1.410(10) . ?
C5 C6 1.373(10) . ?
C6 C7 1.409(10) . ?
C8 C9 1.369(10) . ?
C8 C7 1.413(10) . ?
C9 C10 1.415(9) . ?
C10 C11 1.382(9) . ?
C11 C12 1.413(9) . ?
C12 C7 1.415(9) . ?
C101 N1 1.489(8) . ?
C101 C103 1.536(9) . ?
C101 C102 1.547(9) . ?
C102 C107 1.526(10) . ?
C102 C104 1.545(9) . ?
C103 C106 1.536(9) . ?
C103 C105 1.540(9) . ?
C104 C109 1.537(10) . ?
C105 C109 1.526(10) . ?
C106 C108 1.524(10) . ?
C107 C108 1.539(10) . ?
C108 C110 1.546(9) . ?
C109 C110 1.532(10) . ?
C201 N2 1.490(8) . ?
C201 C203 1.531(9) . ?
C201 C202 1.546(9) . ?
C202 C206 1.542(9) . ?
C202 C204 1.552(9) . ?
C203 C205 1.528(10) . ?
C203 C207 1.543(9) . ?
C204 C209 1.509(10) . ?
C205 C209 1.531(10) . ?
C206 C208 1.524(10) . ?
C207 C208 1.528(10) . ?
C208 C210 1.541(10) . ?
C209 C210 1.546(10) . ?
N1 Ni1 2.035(5) . ?
N2 Ni1 2.035(5) . ?
Ni1 Br2 2.3464(12) . ?
Ni1 Br1 2.3489(12) . ?
C1S Cl2 1.739(7) . ?
C1S Cl1 1.748(8) . ?
